data_7030446
loop_
_publ_author_name
'Nebe, Thomas'
'Beitat, Alexander'
'W\"urtele, Christian'
'D\"ucker-Benfer, Carlos'
'van Eldik, Rudi'
'McKenzie, Christine J.'
'Schindler, Siegfried'

_publ_section_title
;
 Reinvestigation of the formation of a mononuclear Fe(III) hydroperoxido
 complex using high pressure kinetics.
;
_journal_issue 33
_journal_name_full 'Dalton transactions (Cambridge, England : 2003)'
_journal_page_first 7768
_journal_page_last 7773
_journal_paper_doi 10.1039/c0dt00247j
_journal_volume 39
_journal_year 2010
_chemical_formula_sum 'C29 H29 F6 Fe N6 O7 S2'
_chemical_formula_weight 807.55
_chemical_name_systematic
;
?
;
_space_group_IT_number 61
_symmetry_cell_setting orthorhombic
_symmetry_space_group_name_Hall '-P 2ac 2ab'
_symmetry_space_group_name_H-M 'P b c a'
_atom_sites_solution_hydrogens geom
_atom_sites_solution_primary direct
_atom_sites_solution_secondary difmap
_audit_creation_method SHELXL-97
_cell_angle_alpha 90.00
_cell_angle_beta 90.00
_cell_angle_gamma 90.00
_cell_formula_units_Z 8
_cell_length_a 19.105(4)
_cell_length_b 17.251(4)
_cell_length_c 19.897(4)
_cell_measurement_temperature 193(2)
_cell_volume 6558(2)
_computing_cell_refinement 'STOE IPDS Software (1997)'
_computing_data_collection 'STOE IPDS Software (1997)'
_computing_data_reduction 'STOE IPDS Software (1997)'
_computing_structure_refinement 'SHELXL-97 (Sheldrick, 1997)'
_computing_structure_solution 'SHELXS-97 (Sheldrick, 1990)'
_diffrn_ambient_temperature 193(2)
_diffrn_measured_fraction_theta_full 0.991
_diffrn_measured_fraction_theta_max 0.991
_diffrn_measurement_device_type 'STOE IPDS'
_diffrn_radiation_monochromator graphite
_diffrn_radiation_source 'fine-focus sealed tube'
_diffrn_radiation_type MoK\a
_diffrn_radiation_wavelength 0.71073
_diffrn_reflns_av_R_equivalents 0.1650
_diffrn_reflns_av_sigmaI/netI 0.1740
_diffrn_reflns_limit_h_max 22
_diffrn_reflns_limit_h_min -20
_diffrn_reflns_limit_k_max 20
_diffrn_reflns_limit_k_min -20
_diffrn_reflns_limit_l_max 23
_diffrn_reflns_limit_l_min -18
_diffrn_reflns_number 26467
_diffrn_reflns_theta_full 25.04
_diffrn_reflns_theta_max 25.04
_diffrn_reflns_theta_min 2.36
_exptl_absorpt_coefficient_mu 0.678
_exptl_absorpt_correction_type none
_exptl_crystal_colour red
_exptl_crystal_density_diffrn 1.636
_exptl_crystal_density_method 'not measured'
_exptl_crystal_description block
_exptl_crystal_F_000 3304
_exptl_crystal_size_max 0.24
_exptl_crystal_size_mid 0.12
_exptl_crystal_size_min 0.08
_refine_diff_density_max 0.754
_refine_diff_density_min -0.351
_refine_diff_density_rms 0.102
_refine_ls_extinction_method none
_refine_ls_goodness_of_fit_ref 0.871
_refine_ls_hydrogen_treatment constr
_refine_ls_matrix_type full
_refine_ls_number_parameters 460
_refine_ls_number_reflns 5755
_refine_ls_number_restraints 0
_refine_ls_restrained_S_all 0.871
_refine_ls_R_factor_all 0.1384
_refine_ls_R_factor_gt 0.0587
_refine_ls_shift/su_max 0.001
_refine_ls_shift/su_mean 0.000
_refine_ls_structure_factor_coef Fsqd
_refine_ls_weighting_details 'calc w=1/[\s^2^(Fo^2^)+(0.0494P)^2^+0.0000P] where P=(Fo^2^+2Fc^2^)/3'
_refine_ls_weighting_scheme calc
_refine_ls_wR_factor_gt 0.1168
_refine_ls_wR_factor_ref 0.1367
_reflns_number_gt 2726
_reflns_number_total 5755
_reflns_threshold_expression >2sigma(I)
_cod_data_source_file c0dt00247j.txt
_cod_data_source_block shin223so
_cod_original_sg_symbol_H-M Pbca
_cod_database_code 7030446

loop_
_symmetry_equiv_pos_as_xyz
'x, y, z'
'-x+1/2, -y, z+1/2'
'-x, y+1/2, -z+1/2'
'x+1/2, -y+1/2, -z'
'-x, -y, -z'
'x-1/2, y, -z-1/2'
'x, -y-1/2, z-1/2'
'-x-1/2, y-1/2, z'

loop_
_atom_site_label
_atom_site_type_symbol
_atom_site_fract_x
_atom_site_fract_y
_atom_site_fract_z
_atom_site_U_iso_or_equiv
_atom_site_adp_type
_atom_site_occupancy
_atom_site_symmetry_multiplicity
_atom_site_calc_flag
_atom_site_refinement_flags
C1 C 0.5056(3) 0.6192(3) 0.8140(3) 0.0230(15) Uani 1 1 d .
H1A H 0.5017 0.5782 0.8486 0.028 Uiso 1 1 calc R
H1B H 0.4697 0.6094 0.7792 0.028 Uiso 1 1 calc R
C2 C 0.4936(3) 0.6977(3) 0.8456(3) 0.0201(13) Uani 1 1 d .
C3 C 0.4287(3) 0.7277(3) 0.8577(3) 0.0264(15) Uani 1 1 d .
H3 H 0.3879 0.7010 0.8430 0.032 Uiso 1 1 calc R
C4 C 0.4230(4) 0.7980(3) 0.8918(4) 0.0325(17) Uani 1 1 d .
H4 H 0.3784 0.8196 0.9018 0.039 Uiso 1 1 calc R
C5 C 0.4837(4) 0.8356(3) 0.9108(3) 0.0271(16) Uani 1 1 d .
H5 H 0.4815 0.8834 0.9344 0.032 Uiso 1 1 calc R
C6 C 0.5466(4) 0.8032(3) 0.8952(3) 0.0280(16) Uani 1 1 d .
H6 H 0.5879 0.8307 0.9070 0.034 Uiso 1 1 calc R
C7 C 0.5739(4) 0.6571(3) 0.7169(3) 0.0231(15) Uani 1 1 d .
H7A H 0.5286 0.6845 0.7118 0.028 Uiso 1 1 calc R
H7B H 0.5770 0.6176 0.6809 0.028 Uiso 1 1 calc R
C8 C 0.6325(4) 0.7142(3) 0.7085(3) 0.0242(15) Uani 1 1 d .
C9 C 0.6504(4) 0.7451(3) 0.6477(4) 0.0353(17) Uani 1 1 d .
H9 H 0.6261 0.7292 0.6084 0.042 Uiso 1 1 calc R
C10 C 0.7029(4) 0.7987(3) 0.6429(4) 0.043(2) Uani 1 1 d .
H10 H 0.7161 0.8194 0.6005 0.051 Uiso 1 1 calc R
C11 C 0.7359(4) 0.8215(3) 0.7006(4) 0.0315(16) Uani 1 1 d .
H11 H 0.7721 0.8592 0.6987 0.038 Uiso 1 1 calc R
C12 C 0.7168(4) 0.7903(3) 0.7607(4) 0.0273(16) Uani 1 1 d .
H12 H 0.7405 0.8064 0.8003 0.033 Uiso 1 1 calc R
C13 C 0.6044(3) 0.5377(3) 0.7793(3) 0.0185(14) Uani 1 1 d .
H13A H 0.5824 0.5093 0.7416 0.022 Uiso 1 1 calc R
H13B H 0.5949 0.5090 0.8214 0.022 Uiso 1 1 calc R
C14 C 0.6819(3) 0.5439(3) 0.7681(3) 0.0187(14) Uani 1 1 d .
H14A H 0.7029 0.4914 0.7680 0.022 Uiso 1 1 calc R
H14B H 0.6910 0.5680 0.7238 0.022 Uiso 1 1 calc R
C15 C 0.7279(3) 0.5453(3) 0.8835(3) 0.0227(14) Uani 1 1 d .
H15A H 0.7691 0.5667 0.9072 0.027 Uiso 1 1 calc R
H15B H 0.7390 0.4914 0.8701 0.027 Uiso 1 1 calc R
C16 C 0.6668(3) 0.5446(3) 0.9304(3) 0.0184(14) Uani 1 1 d .
C17 C 0.6593(3) 0.4904(3) 0.9802(4) 0.0280(16) Uani 1 1 d .
H17 H 0.6886 0.4459 0.9811 0.034 Uiso 1 1 calc R
C18 C 0.6093(4) 0.5007(4) 1.0290(3) 0.0310(16) Uani 1 1 d .
H18 H 0.6046 0.4642 1.0644 0.037 Uiso 1 1 calc R
C19 C 0.5662(4) 0.5642(4) 1.0261(4) 0.0315(17) Uani 1 1 d .
H19 H 0.5317 0.5727 1.0596 0.038 Uiso 1 1 calc R
C20 C 0.5741(4) 0.6145(3) 0.9742(3) 0.0270(16) Uani 1 1 d .
H20 H 0.5436 0.6579 0.9719 0.032 Uiso 1 1 calc R
C21 C 0.7841(3) 0.6221(3) 0.7968(3) 0.0196(14) Uani 1 1 d .
H21A H 0.8015 0.6616 0.8288 0.024 Uiso 1 1 calc R
H21B H 0.7758 0.6485 0.7533 0.024 Uiso 1 1 calc R
C22 C 0.8410(3) 0.5620(3) 0.7868(3) 0.0180(14) Uani 1 1 d .
C23 C 0.8429(3) 0.5155(3) 0.7297(3) 0.0248(15) Uani 1 1 d .
H23 H 0.8090 0.5220 0.6952 0.030 Uiso 1 1 calc R
C24 C 0.8952(4) 0.4592(3) 0.7233(4) 0.0297(17) Uani 1 1 d .
H24 H 0.8960 0.4267 0.6847 0.036 Uiso 1 1 calc R
C25 C 0.9454(4) 0.4505(3) 0.7723(4) 0.0300(17) Uani 1 1 d .
H25 H 0.9808 0.4121 0.7677 0.036 Uiso 1 1 calc R
C26 C 0.9440(4) 0.4981(3) 0.8285(3) 0.0282(16) Uani 1 1 d .
H26 H 0.9788 0.4929 0.8623 0.034 Uiso 1 1 calc R
C27 C 0.8919(3) 0.5530(3) 0.8349(3) 0.0231(15) Uani 1 1 d .
H27 H 0.8913 0.5854 0.8735 0.028 Uiso 1 1 calc R
C28 C 0.8749(4) 0.0419(3) 0.5180(4) 0.0328(18) Uani 1 1 d .
C29 C 0.9158(4) 0.7713(3) 0.9279(4) 0.0329(17) Uani 1 1 d .
F1 F 0.9237(3) -0.0053(3) 0.4928(2) 0.0554(13) Uani 1 1 d .
F2 F 0.8372(2) 0.0670(2) 0.4659(2) 0.0456(12) Uani 1 1 d .
F3 F 0.9089(3) 0.1022(2) 0.5431(3) 0.0637(15) Uani 1 1 d .
F4 F 0.9747(3) 0.7306(3) 0.9321(3) 0.0681(15) Uani 1 1 d .
F5 F 0.8644(3) 0.7212(2) 0.9379(2) 0.0570(13) Uani 1 1 d .
F6 F 0.9165(3) 0.8203(2) 0.9787(2) 0.0531(12) Uani 1 1 d .
Fe1 Fe 0.64303(4) 0.67707(4) 0.84873(4) 0.0178(2) Uani 1 1 d .
N1 N 0.5752(3) 0.6172(2) 0.7838(2) 0.0171(11) Uani 1 1 d .
N2 N 0.5535(3) 0.7346(2) 0.8641(3) 0.0201(12) Uani 1 1 d .
N3 N 0.6648(3) 0.7367(2) 0.7658(3) 0.0204(12) Uani 1 1 d .
N4 N 0.7148(3) 0.5919(2) 0.8224(3) 0.0172(11) Uani 1 1 d .
N5 N 0.6237(3) 0.6061(2) 0.9253(3) 0.0212(12) Uani 1 1 d .
N6 N 0.6957(3) 0.7311(3) 0.9019(3) 0.0254(13) Uani 1 1 d .
O1 O 0.7056(3) 0.7458(3) 0.9593(3) 0.0568(17) Uani 1 1 d .
O2 O 0.7731(3) 0.0521(3) 0.5998(3) 0.0430(13) Uani 1 1 d .
O3 O 0.8723(3) -0.0266(2) 0.6310(2) 0.0388(13) Uani 1 1 d .
O4 O 0.7938(3) -0.0708(2) 0.5442(3) 0.0390(13) Uani 1 1 d .
O5 O 0.8431(3) 0.8591(2) 0.8513(3) 0.0489(15) Uani 1 1 d .
O6 O 0.9679(3) 0.8690(3) 0.8471(3) 0.0673(19) Uani 1 1 d .
O7 O 0.9097(3) 0.7560(3) 0.8007(3) 0.0512(15) Uani 1 1 d .
S1 S 0.82208(9) -0.00656(8) 0.58038(9) 0.0258(4) Uani 1 1 d .
S2 S 0.90868(9) 0.81921(9) 0.84696(10) 0.0317(4) Uani 1 1 d .

loop_
_atom_site_aniso_label
_atom_site_aniso_U_11
_atom_site_aniso_U_22
_atom_site_aniso_U_33
_atom_site_aniso_U_23
_atom_site_aniso_U_13
_atom_site_aniso_U_12
C1 0.018(4) 0.025(3) 0.027(4) 0.001(3) -0.001(3) -0.003(2)
C2 0.025(4) 0.022(3) 0.013(3) -0.001(2) 0.002(3) 0.003(2)
C3 0.018(4) 0.029(3) 0.032(4) -0.004(3) 0.002(3) 0.001(2)
C4 0.032(5) 0.032(3) 0.034(4) 0.003(3) 0.004(4) 0.012(3)
C5 0.039(5) 0.016(3) 0.026(4) -0.004(2) 0.004(3) 0.011(3)
C6 0.035(5) 0.019(3) 0.030(4) -0.007(2) 0.005(3) -0.001(3)
C7 0.021(4) 0.031(3) 0.018(4) -0.003(2) -0.004(3) -0.002(3)
C8 0.022(4) 0.021(3) 0.029(4) -0.006(3) -0.002(3) 0.008(3)
C9 0.045(5) 0.031(3) 0.030(4) -0.001(3) -0.007(4) -0.003(3)
C10 0.050(6) 0.032(3) 0.046(5) 0.006(3) 0.008(4) -0.006(3)
C11 0.029(4) 0.019(3) 0.046(5) 0.007(3) 0.004(3) -0.001(3)
C12 0.023(4) 0.015(2) 0.044(5) -0.003(3) -0.007(3) 0.000(2)
C13 0.020(4) 0.016(2) 0.019(3) -0.007(2) 0.002(3) -0.002(2)
C14 0.019(4) 0.019(3) 0.018(3) -0.009(2) 0.000(3) 0.005(2)
C15 0.013(4) 0.027(3) 0.029(4) -0.002(3) 0.003(3) 0.005(2)
C16 0.016(4) 0.024(3) 0.016(3) -0.006(2) -0.001(3) -0.001(2)
C17 0.022(4) 0.029(3) 0.033(4) -0.001(3) -0.006(3) -0.003(3)
C18 0.036(5) 0.038(3) 0.020(4) 0.007(3) 0.005(3) -0.006(3)
C19 0.026(5) 0.043(4) 0.026(4) -0.002(3) 0.004(3) 0.003(3)
C20 0.027(4) 0.032(3) 0.022(4) -0.003(3) 0.005(3) 0.004(3)
C21 0.010(4) 0.021(3) 0.028(4) -0.001(2) 0.001(3) -0.005(2)
C22 0.011(4) 0.016(3) 0.027(4) 0.005(2) 0.002(3) -0.002(2)
C23 0.018(4) 0.027(3) 0.029(4) -0.006(3) 0.003(3) -0.005(3)
C24 0.021(4) 0.030(3) 0.039(4) -0.014(3) 0.010(3) -0.006(3)
C25 0.025(5) 0.022(3) 0.043(5) 0.006(3) 0.005(4) 0.005(3)
C26 0.020(4) 0.033(3) 0.031(4) 0.011(3) 0.004(3) 0.006(3)
C27 0.016(4) 0.032(3) 0.021(4) -0.003(3) 0.005(3) 0.000(3)
C28 0.038(5) 0.031(3) 0.030(4) -0.005(3) 0.000(4) -0.001(3)
C29 0.032(5) 0.026(3) 0.040(5) 0.006(3) -0.005(4) -0.004(3)
F1 0.041(3) 0.079(3) 0.046(3) -0.006(2) 0.013(3) 0.012(2)
F2 0.052(3) 0.048(2) 0.036(3) 0.0139(19) 0.000(2) -0.005(2)
F3 0.073(4) 0.064(3) 0.054(3) -0.006(2) -0.003(3) -0.042(3)
F4 0.059(4) 0.084(3) 0.061(4) 0.021(3) 0.000(3) 0.032(3)
F5 0.068(4) 0.056(2) 0.047(3) 0.004(2) 0.005(3) -0.031(2)
F6 0.078(4) 0.047(2) 0.035(3) -0.011(2) -0.012(2) -0.007(2)
Fe1 0.0144(5) 0.0191(3) 0.0199(4) -0.0032(4) -0.0011(4) 0.0007(4)
N1 0.012(3) 0.020(2) 0.019(3) -0.0052(19) 0.000(2) 0.0005(19)
N2 0.018(3) 0.020(2) 0.023(3) 0.003(2) -0.001(2) 0.000(2)
N3 0.019(3) 0.018(2) 0.024(3) -0.002(2) 0.000(2) 0.002(2)
N4 0.016(3) 0.017(2) 0.019(3) -0.0002(19) 0.002(2) 0.0031(19)
N5 0.019(3) 0.021(2) 0.024(3) -0.002(2) 0.003(2) -0.001(2)
N6 0.025(3) 0.030(3) 0.021(3) -0.007(2) -0.003(3) 0.000(2)
O1 0.057(5) 0.070(3) 0.043(4) -0.023(3) -0.009(3) -0.006(3)
O2 0.040(4) 0.052(3) 0.037(3) 0.002(2) 0.012(3) 0.016(2)
O3 0.043(4) 0.049(3) 0.024(3) -0.0004(19) -0.012(2) 0.013(2)
O4 0.040(4) 0.035(2) 0.042(4) 0.005(2) -0.005(3) -0.011(2)
O5 0.046(4) 0.045(2) 0.056(4) -0.006(3) -0.018(3) 0.011(2)
O6 0.060(4) 0.086(4) 0.056(4) 0.034(3) -0.019(4) -0.048(3)
O7 0.061(4) 0.060(3) 0.032(3) -0.003(3) 0.001(3) 0.004(3)
S1 0.0284(10) 0.0273(7) 0.0217(9) 0.0019(6) 0.0016(8) 0.0016(7)
S2 0.0305(10) 0.0347(7) 0.0299(10) 0.0040(8) -0.0066(9) -0.0084(8)

loop_
_atom_type_symbol
_atom_type_description
_atom_type_scat_dispersion_real
_atom_type_scat_dispersion_imag
_atom_type_scat_source
C C 0.0033 0.0016 'International Tables Vol C Tables 4.2.6.8 and 6.1.1.4'
H H 0.0000 0.0000 'International Tables Vol C Tables 4.2.6.8 and 6.1.1.4'
N N 0.0061 0.0033 'International Tables Vol C Tables 4.2.6.8 and 6.1.1.4'
O O 0.0106 0.0060 'International Tables Vol C Tables 4.2.6.8 and 6.1.1.4'
F F 0.0171 0.0103 'International Tables Vol C Tables 4.2.6.8 and 6.1.1.4'
S S 0.1246 0.1234 'International Tables Vol C Tables 4.2.6.8 and 6.1.1.4'
Fe Fe 0.3463 0.8444 'International Tables Vol C Tables 4.2.6.8 and 6.1.1.4'

loop_
_geom_angle_atom_site_label_1
_geom_angle_atom_site_label_2
_geom_angle_atom_site_label_3
_geom_angle
N1 C1 C2 109.4(5)
N2 C2 C3 122.7(5)
N2 C2 C1 113.8(5)
C3 C2 C1 123.4(5)
C2 C3 C4 119.1(6)
C5 C4 C3 118.4(6)
C6 C5 C4 119.2(5)
N2 C6 C5 123.5(6)
N1 C7 C8 112.8(5)
N3 C8 C9 121.3(6)
N3 C8 C7 115.8(6)
C9 C8 C7 122.8(6)
C8 C9 C10 120.7(7)
C9 C10 C11 118.3(7)
C12 C11 C10 120.0(6)
N3 C12 C11 122.0(6)
N1 C13 C14 108.3(4)
N4 C14 C13 110.2(5)
N4 C15 C16 112.7(5)
N5 C16 C17 121.9(6)
N5 C16 C15 115.0(5)
C17 C16 C15 122.6(5)
C16 C17 C18 119.7(6)
C19 C18 C17 119.5(6)
C20 C19 C18 118.4(7)
C19 C20 N5 123.5(6)
N4 C21 C22 115.8(4)
C27 C22 C23 119.1(5)
C27 C22 C21 119.6(5)
C23 C22 C21 121.3(6)
C22 C23 C24 119.6(6)
C25 C24 C23 120.6(6)
C24 C25 C26 119.5(6)
C27 C26 C25 119.7(7)
C22 C27 C26 121.6(6)
F3 C28 F2 107.6(5)
F3 C28 F1 106.1(6)
F2 C28 F1 106.4(6)
F3 C28 S1 112.3(5)
F2 C28 S1 112.5(5)
F1 C28 S1 111.5(5)
F6 C29 F5 108.1(6)
F6 C29 F4 106.4(6)
F5 C29 F4 105.9(5)
F6 C29 S2 112.9(4)
F5 C29 S2 112.0(5)
F4 C29 S2 111.1(5)
N6 Fe1 N5 88.4(2)
N6 Fe1 N3 96.2(2)
N5 Fe1 N3 173.15(19)
N6 Fe1 N2 97.8(2)
N5 Fe1 N2 91.7(2)
N3 Fe1 N2 92.8(2)
N6 Fe1 N4 98.7(2)
N5 Fe1 N4 83.12(19)
N3 Fe1 N4 91.08(19)
N2 Fe1 N4 162.49(19)
N6 Fe1 N1 176.6(2)
N5 Fe1 N1 93.1(2)
N3 Fe1 N1 82.7(2)
N2 Fe1 N1 79.1(2)
N4 Fe1 N1 84.48(19)
C1 N1 C13 113.0(4)
C1 N1 C7 109.8(5)
C13 N1 C7 112.2(5)
C1 N1 Fe1 107.3(4)
C13 N1 Fe1 105.0(4)
C7 N1 Fe1 109.3(3)
C6 N2 C2 117.1(5)
C6 N2 Fe1 126.3(4)
C2 N2 Fe1 116.5(4)
C8 N3 C12 117.7(6)
C8 N3 Fe1 117.1(4)
C12 N3 Fe1 124.5(5)
C15 N4 C14 111.3(4)
C15 N4 C21 108.4(5)
C14 N4 C21 108.4(5)
C15 N4 Fe1 106.8(4)
C14 N4 Fe1 107.2(3)
C21 N4 Fe1 114.7(3)
C16 N5 C20 116.9(5)
C16 N5 Fe1 115.4(4)
C20 N5 Fe1 127.6(4)
O1 N6 Fe1 142.8(5)
O4 S1 O2 115.9(3)
O4 S1 O3 114.9(3)
O2 S1 O3 114.7(3)
O4 S1 C28 103.0(3)
O2 S1 C28 102.9(3)
O3 S1 C28 102.8(3)
O6 S2 O7 116.9(4)
O6 S2 O5 113.9(4)
O7 S2 O5 114.7(3)
O6 S2 C29 102.3(3)
O7 S2 C29 102.9(3)
O5 S2 C29 103.4(4)

loop_
_geom_bond_atom_site_label_1
_geom_bond_atom_site_label_2
_geom_bond_distance
C1 N1 1.459(8)
C1 C2 1.511(7)
C2 N2 1.360(8)
C2 C3 1.364(8)
C3 C4 1.395(8)
C4 C5 1.381(10)
C5 C6 1.361(9)
C6 N2 1.342(7)
C7 N1 1.498(7)
C7 C8 1.501(9)
C8 N3 1.353(8)
C8 C9 1.365(9)
C9 C10 1.367(10)
C10 C11 1.368(10)
C11 C12 1.362(9)
C12 N3 1.361(8)
C13 N1 1.483(7)
C13 C14 1.500(8)
C14 N4 1.499(7)
C15 N4 1.478(8)
C15 C16 1.495(9)
C16 N5 1.347(7)
C16 C17 1.370(8)
C17 C18 1.373(9)
C18 C19 1.371(9)
C19 C20 1.357(9)
C20 N5 1.367(8)
C21 N4 1.511(8)
C21 C22 1.516(8)
C22 C27 1.374(9)
C22 C23 1.391(8)
C23 C24 1.399(9)
C24 C25 1.376(10)
C25 C26 1.387(9)
C26 C27 1.380(8)
C28 F3 1.323(8)
C28 F2 1.335(8)
C28 F1 1.336(8)
C28 S1 1.804(8)
C29 F6 1.316(8)
C29 F5 1.323(8)
C29 F4 1.330(8)
C29 S2 1.816(7)
Fe1 N6 1.733(5)
Fe1 N5 1.988(5)
Fe1 N3 1.988(5)
Fe1 N2 2.002(5)
Fe1 N4 2.077(5)
Fe1 N1 2.102(5)
N6 O1 1.184(7)
O2 S1 1.431(5)
O3 S1 1.433(5)
O4 S1 1.428(5)
O5 S2 1.432(5)
O6 S2 1.420(5)
O7 S2 1.427(5)
